data_2212757
loop_
_publ_author_name
'Scheibitz, Mathias'
'Lerner, Hans-Wolfram'
'Bolte, Michael'

_publ_section_title
;
 3,4-Dimethyl-2-phenyl-1-phosphaferrocene
;
_journal_coeditor_code AT2240
_journal_issue 4
_journal_name_full 'Acta Crystallographica Section E'
_journal_page_first m1118
_journal_page_last m1119
_journal_paper_doi 10.1107/S1600536807012214
_journal_volume 63
_journal_year 2007
_chemical_formula_iupac '[Fe (C5 H5) (C12 H12 P)]'
_chemical_formula_moiety 'C17 H17 Fe P'
_chemical_formula_sum 'C17 H17 Fe P'
_chemical_formula_weight 308.13
_chemical_name_systematic
;
3,4-Dimethyl-2-phenyl-1-phosphaferrocene
;
_space_group_IT_number 19
_symmetry_cell_setting orthorhombic
_symmetry_space_group_name_Hall 'P 2ac 2ab'
_symmetry_space_group_name_H-M 'P 21 21 21'
_atom_sites_solution_hydrogens geom
_atom_sites_solution_primary direct
_atom_sites_solution_secondary difmap
_audit_creation_method SHELXL97
_cell_angle_alpha 90.00
_cell_angle_beta 90.00
_cell_angle_gamma 90.00
_cell_formula_units_Z 4
_cell_length_a 7.4305(4)
_cell_length_b 8.2000(5)
_cell_length_c 23.0148(9)
_cell_measurement_reflns_used 65535
_cell_measurement_temperature 173(2)
_cell_measurement_theta_max 29.3
_cell_measurement_theta_min 2.6
_cell_volume 1402.29(13)
_computing_cell_refinement X-AREA
_computing_data_collection 'X-AREA (Stoe & Cie, 2001)'
_computing_data_reduction X-AREA
_computing_molecular_graphics 'XP in SHELXTL-Plus (Sheldrick, 1991)'
_computing_publication_material SHELXL97
_computing_structure_refinement 'SHELXL97 (Sheldrick, 1997)'
_computing_structure_solution 'SHELXS97 (Sheldrick, 1997)'
_diffrn_ambient_temperature 173(2)
_diffrn_measured_fraction_theta_full 0.994
_diffrn_measured_fraction_theta_max 0.994
_diffrn_measurement_device_type 'Stoe IPDS II two-circle'
_diffrn_measurement_method \w
_diffrn_radiation_monochromator graphite
_diffrn_radiation_source 'fine-focus sealed tube'
_diffrn_radiation_type MoK\a
_diffrn_radiation_wavelength 0.71073
_diffrn_reflns_av_R_equivalents 0.0512
_diffrn_reflns_av_sigmaI/netI 0.0184
_diffrn_reflns_limit_h_max 10
_diffrn_reflns_limit_h_min -10
_diffrn_reflns_limit_k_max 11
_diffrn_reflns_limit_k_min -11
_diffrn_reflns_limit_l_max 32
_diffrn_reflns_limit_l_min -29
_diffrn_reflns_number 42005
_diffrn_reflns_theta_full 29.80
_diffrn_reflns_theta_max 29.80
_diffrn_reflns_theta_min 2.64
_diffrn_standards_decay_% 0
_diffrn_standards_interval_time 0
_diffrn_standards_number 0
_exptl_absorpt_coefficient_mu 1.171
_exptl_absorpt_correction_T_max 0.8820
_exptl_absorpt_correction_T_min 0.6033
_exptl_absorpt_correction_type empirical
_exptl_absorpt_process_details '(MULABS; Spek, 2003; Blessing, 1995)'
_exptl_crystal_colour red
_exptl_crystal_density_diffrn 1.459
_exptl_crystal_density_method 'not measured'
_exptl_crystal_description plate
_exptl_crystal_F_000 640
_exptl_crystal_size_max 0.48
_exptl_crystal_size_mid 0.31
_exptl_crystal_size_min 0.11
_refine_diff_density_max 0.654
_refine_diff_density_min -0.567
_refine_ls_abs_structure_details 'Flack (1983), with 1689 Friedel pairs'
_refine_ls_abs_structure_Flack 0.021(10)
_refine_ls_extinction_method none
_refine_ls_goodness_of_fit_ref 1.055
_refine_ls_hydrogen_treatment constr
_refine_ls_matrix_type full
_refine_ls_number_parameters 174
_refine_ls_number_reflns 3998
_refine_ls_number_restraints 0
_refine_ls_restrained_S_all 1.055
_refine_ls_R_factor_all 0.0245
_refine_ls_R_factor_gt 0.0238
_refine_ls_shift/su_max 0.002
_refine_ls_shift/su_mean 0.000
_refine_ls_structure_factor_coef Fsqd
_refine_ls_weighting_details 'calc w = 1/[\s^2^(Fo^2^)+(0.0390P)^2^+0.2803P] where P=(Fo^2^+2Fc^2^)/3'
_refine_ls_weighting_scheme calc
_refine_ls_wR_factor_gt 0.0632
_refine_ls_wR_factor_ref 0.0636
_reflns_number_gt 3898
_reflns_number_total 3998
_reflns_threshold_expression I>2\s(I)
_cod_data_source_file at2240.cif
_cod_data_source_block I
_cod_database_code 2212757
_cod_database_fobs_code 2212757

loop_
_symmetry_equiv_pos_as_xyz
'x, y, z'
'-x+1/2, -y, z+1/2'
'-x, y+1/2, -z+1/2'
'x+1/2, -y+1/2, -z'

loop_
_atom_site_type_symbol
_atom_site_label
_atom_site_fract_x
_atom_site_fract_y
_atom_site_fract_z
_atom_site_U_iso_or_equiv
_atom_site_adp_type
_atom_site_calc_flag
_atom_site_refinement_flags
_atom_site_occupancy
Fe Fe1 0.34421(2) 0.65980(2) 0.869188(8) 0.02469(6) Uani d . 1
P P1 0.61257(5) 0.66285(6) 0.820723(17) 0.03097(8) Uani d . 1
C C2 0.52627(18) 0.47498(18) 0.84949(6) 0.0255(2) Uani d . 1
C C21 0.63708(18) 0.36706(17) 0.88722(6) 0.0269(3) Uani d . 1
C C22 0.6588(2) 0.20239(19) 0.87268(7) 0.0325(3) Uani d . 1
H H22 0.5947 0.1587 0.8405 0.039 Uiso calc R 1
C C23 0.7726(2) 0.1018(2) 0.90453(8) 0.0367(3) Uani d . 1
H H23 0.7859 -0.0095 0.8938 0.044 Uiso calc R 1
C C24 0.8664(2) 0.1625(2) 0.95163(7) 0.0377(3) Uani d . 1
H H24 0.9454 0.0941 0.9731 0.045 Uiso calc R 1
C C25 0.8439(2) 0.3250(2) 0.96724(7) 0.0351(3) Uani d . 1
H H25 0.9064 0.3672 1.0000 0.042 Uiso calc R 1
C C26 0.7307(2) 0.4267(2) 0.93543(7) 0.0315(3) Uani d . 1
H H26 0.7170 0.5376 0.9466 0.038 Uiso calc R 1
C C3 0.3496(2) 0.43660(16) 0.82822(6) 0.0262(2) Uani d . 1
C C31 0.2433(2) 0.2886(2) 0.84538(8) 0.0340(3) Uani d . 1
H H31A 0.1149 0.3160 0.8464 0.051 Uiso calc R 1
H H31B 0.2819 0.2518 0.8839 0.051 Uiso calc R 1
H H31C 0.2636 0.2014 0.8170 0.051 Uiso calc R 1
C C4 0.2833(2) 0.55988(19) 0.78977(7) 0.0296(3) Uani d . 1
C C41 0.1030(2) 0.5524(2) 0.75990(8) 0.0396(4) Uani d . 1
H H41A 0.0684 0.6620 0.7471 0.059 Uiso calc R 1
H H41B 0.0125 0.5106 0.7871 0.059 Uiso calc R 1
H H41C 0.1108 0.4799 0.7262 0.059 Uiso calc R 1
C C5 0.4076(2) 0.68999(19) 0.78269(7) 0.0319(3) Uani d . 1
H H5 0.3830 0.7834 0.7596 0.038 Uiso calc R 1
C C11 0.3468(3) 0.8618(2) 0.92202(9) 0.0455(4) Uani d . 1
H H11 0.4342 0.9464 0.9215 0.055 Uiso calc R 1
C C12 0.3545(3) 0.7172(2) 0.95605(7) 0.0393(3) Uani d . 1
H H12 0.4478 0.6884 0.9824 0.047 Uiso calc R 1
C C13 0.1985(2) 0.6235(2) 0.94380(7) 0.0351(3) Uani d . 1
H H13 0.1688 0.5208 0.9603 0.042 Uiso calc R 1
C C14 0.0952(2) 0.7105(2) 0.90257(8) 0.0374(3) Uani d . 1
H H14 -0.0163 0.6762 0.8865 0.045 Uiso calc R 1
C C15 0.1863(3) 0.8576(2) 0.88921(9) 0.0432(4) Uani d . 1
H H15 0.1464 0.9391 0.8628 0.052 Uiso calc R 1

loop_
_atom_site_aniso_label
_atom_site_aniso_U_11
_atom_site_aniso_U_22
_atom_site_aniso_U_33
_atom_site_aniso_U_12
_atom_site_aniso_U_13
_atom_site_aniso_U_23
Fe1 0.02392(9) 0.02287(9) 0.02729(9) 0.00009(7) 0.00130(7) -0.00091(7)
P1 0.02586(16) 0.03254(17) 0.03451(18) -0.00345(14) 0.00388(13) 0.00354(16)
C2 0.0241(6) 0.0255(6) 0.0270(6) 0.0020(5) 0.0010(5) -0.0017(5)
C21 0.0228(5) 0.0300(6) 0.0279(6) 0.0014(5) 0.0014(5) 0.0009(5)
C22 0.0314(7) 0.0331(7) 0.0329(7) 0.0030(5) -0.0007(6) -0.0035(5)
C23 0.0345(7) 0.0306(7) 0.0450(9) 0.0056(6) -0.0015(7) 0.0010(6)
C24 0.0303(7) 0.0418(8) 0.0410(8) 0.0016(7) -0.0033(6) 0.0117(7)
C25 0.0293(6) 0.0441(8) 0.0320(6) -0.0019(7) -0.0039(5) 0.0015(6)
C26 0.0276(6) 0.0331(7) 0.0336(7) -0.0030(5) -0.0002(6) -0.0020(6)
C3 0.0259(6) 0.0249(6) 0.0280(6) 0.0009(5) 0.0000(5) -0.0036(5)
C31 0.0321(7) 0.0287(6) 0.0412(8) -0.0037(6) -0.0028(6) -0.0031(6)
C4 0.0291(6) 0.0319(7) 0.0278(6) 0.0012(5) -0.0015(5) -0.0021(5)
C41 0.0351(8) 0.0448(9) 0.0388(8) 0.0030(7) -0.0098(6) 0.0004(7)
C5 0.0348(7) 0.0337(8) 0.0273(6) 0.0006(6) 0.0012(5) 0.0046(5)
C11 0.0480(9) 0.0321(8) 0.0563(10) -0.0064(8) 0.0133(8) -0.0177(7)
C12 0.0375(8) 0.0486(9) 0.0320(7) 0.0034(7) -0.0005(7) -0.0137(6)
C13 0.0361(7) 0.0365(8) 0.0327(7) -0.0005(6) 0.0103(6) -0.0019(6)
C14 0.0264(7) 0.0465(9) 0.0393(8) 0.0047(6) 0.0076(6) -0.0047(7)
C15 0.0474(9) 0.0329(8) 0.0495(9) 0.0142(7) 0.0092(7) -0.0003(7)

loop_
_atom_type_symbol
_atom_type_description
_atom_type_scat_dispersion_real
_atom_type_scat_dispersion_imag
_atom_type_scat_source
C C 0.0033 0.0016 'International Tables Vol C Tables 4.2.6.8 and 6.1.1.4'
H H 0.0000 0.0000 'International Tables Vol C Tables 4.2.6.8 and 6.1.1.4'
Fe Fe 0.3463 0.8444 'International Tables Vol C Tables 4.2.6.8 and 6.1.1.4'
P P 0.1023 0.0942 'International Tables Vol C Tables 4.2.6.8 and 6.1.1.4'

loop_
_geom_angle_atom_site_label_1
_geom_angle_atom_site_label_2
_geom_angle_atom_site_label_3
_geom_angle
_geom_angle_publ_flag
C14 Fe1 C13 40.37(7) ?
C14 Fe1 C4 102.48(7) ?
C13 Fe1 C4 124.82(7) ?
C14 Fe1 C15 40.42(8) ?
C13 Fe1 C15 68.00(7) ?
C4 Fe1 C15 112.88(8) ?
C14 Fe1 C11 67.81(8) ?
C13 Fe1 C11 68.07(7) ?
C4 Fe1 C11 148.25(8) ?
C15 Fe1 C11 40.19(9) ?
C14 Fe1 C12 67.78(7) ?
C13 Fe1 C12 40.42(7) ?
C4 Fe1 C12 164.88(7) ?
C15 Fe1 C12 67.81(8) ?
C11 Fe1 C12 40.49(8) ?
C14 Fe1 C3 111.72(7) ?
C13 Fe1 C3 105.34(6) ?
C4 Fe1 C3 40.72(6) ?
C15 Fe1 C3 144.64(8) ?
C11 Fe1 C3 170.83(7) ?
C12 Fe1 C3 130.41(7) ?
C14 Fe1 C2 144.84(7) ?
C13 Fe1 C2 114.81(6) ?
C4 Fe1 C2 70.05(6) ?
C15 Fe1 C2 174.26(7) ?
C11 Fe1 C2 135.22(7) ?
C12 Fe1 C2 110.76(7) ?
C3 Fe1 C2 40.59(6) ?
C14 Fe1 P1 165.98(6) ?
C13 Fe1 P1 150.53(5) ?
C4 Fe1 P1 76.24(5) ?
C15 Fe1 P1 126.82(6) ?
C11 Fe1 P1 105.77(6) ?
C12 Fe1 P1 116.09(6) ?
C3 Fe1 P1 76.67(4) ?
C2 Fe1 P1 48.28(4) ?
C5 P1 C2 89.02(7) y
C5 P1 Fe1 59.48(5) ?
C2 P1 Fe1 59.92(5) ?
C3 C2 C21 125.06(13) ?
C3 C2 P1 112.89(11) y
C21 C2 P1 121.85(10) ?
C3 C2 Fe1 68.88(8) ?
C21 C2 Fe1 131.71(10) ?
P1 C2 Fe1 71.80(5) ?
C26 C21 C22 118.03(14) ?
C26 C21 C2 122.02(13) ?
C22 C21 C2 119.83(13) ?
C23 C22 C21 121.08(15) ?
C23 C22 H22 119.5 ?
C21 C22 H22 119.5 ?
C24 C23 C22 120.44(16) ?
C24 C23 H23 119.8 ?
C22 C23 H23 119.8 ?
C23 C24 C25 119.16(15) ?
C23 C24 H24 120.4 ?
C25 C24 H24 120.4 ?
C24 C25 C26 120.73(15) ?
C24 C25 H25 119.6 ?
C26 C25 H25 119.6 ?
C25 C26 C21 120.54(15) ?
C25 C26 H26 119.7 ?
C21 C26 H26 119.7 ?
C4 C3 C2 111.74(13) y
C4 C3 C31 123.58(14) ?
C2 C3 C31 124.65(13) ?
C4 C3 Fe1 69.43(8) ?
C2 C3 Fe1 70.54(8) ?
C31 C3 Fe1 126.02(11) ?
C3 C31 H31A 109.5 ?
C3 C31 H31B 109.5 ?
H31A C31 H31B 109.5 ?
C3 C31 H31C 109.5 ?
H31A C31 H31C 109.5 ?
H31B C31 H31C 109.5 ?
C5 C4 C3 112.21(14) y
C5 C4 C41 123.79(14) ?
C3 C4 C41 124.00(14) ?
C5 C4 Fe1 70.07(8) ?
C3 C4 Fe1 69.86(8) ?
C41 C4 Fe1 128.17(12) ?
C4 C41 H41A 109.5 ?
C4 C41 H41B 109.5 ?
H41A C41 H41B 109.5 ?
C4 C41 H41C 109.5 ?
H41A C41 H41C 109.5 ?
H41B C41 H41C 109.5 ?
C4 C5 P1 114.09(11) y
C4 C5 H5 123.0 ?
P1 C5 H5 123.0 ?
C15 C11 C12 107.95(17) .
C15 C11 Fe1 69.88(10) ?
C12 C11 Fe1 69.76(9) ?
C15 C11 H11 126.0 ?
C12 C11 H11 126.0 ?
Fe1 C11 H11 125.9 ?
C13 C12 C11 108.00(17) ?
C13 C12 Fe1 69.66(9) ?
C11 C12 Fe1 69.75(10) ?
C13 C12 H12 126.0 ?
C11 C12 H12 126.0 ?
Fe1 C12 H12 126.2 ?
C14 C13 C12 107.68(16) ?
C14 C13 Fe1 69.60(9) ?
C12 C13 Fe1 69.93(9) ?
C14 C13 H13 126.2 ?
C12 C13 H13 126.2 ?
Fe1 C13 H13 125.9 ?
C13 C14 C15 108.42(16) ?
C13 C14 Fe1 70.03(9) ?
C15 C14 Fe1 70.12(9) ?
C13 C14 H14 125.8 ?
C15 C14 H14 125.8 ?
Fe1 C14 H14 125.6 ?
C11 C15 C14 107.95(17) ?
C11 C15 Fe1 69.92(9) ?
C14 C15 Fe1 69.46(9) ?
C11 C15 H15 126.0 ?
C14 C15 H15 126.0 ?
Fe1 C15 H15 126.2 ?

loop_
_geom_bond_atom_site_label_1
_geom_bond_atom_site_label_2
_geom_bond_distance
Fe1 C14 2.0458(16)
Fe1 C13 2.0516(16)
Fe1 C4 2.0536(15)
Fe1 C15 2.0545(16)
Fe1 C11 2.0550(17)
Fe1 C12 2.0551(16)
Fe1 C3 2.0593(14)
Fe1 C2 2.0815(14)
Fe1 P1 2.2850(4)
P1 C5 1.7705(17)
P1 C2 1.7952(16)
C2 C3 1.436(2)
C2 C21 1.488(2)
C21 C26 1.398(2)
C21 C22 1.400(2)
C22 C23 1.390(2)
C22 H22 0.9500
C23 C24 1.382(2)
C23 H23 0.9500
C24 C25 1.391(3)
C24 H24 0.9500
C25 C26 1.392(2)
C25 H25 0.9500
C26 H26 0.9500
C3 C4 1.431(2)
C3 C31 1.501(2)
C31 H31A 0.9800
C31 H31B 0.9800
C31 H31C 0.9800
C4 C5 1.421(2)
C4 C41 1.507(2)
C41 H41A 0.9800
C41 H41B 0.9800
C41 H41C 0.9800
C5 H5 0.9500
C11 C15 1.412(3)
C11 C12 1.422(3)
C11 H11 0.9500
C12 C13 1.419(3)
C12 H12 0.9500
C13 C14 1.414(3)
C13 H13 0.9500
C14 C15 1.417(3)
C14 H14 0.9500
C15 H15 0.9500

loop_
_geom_torsion_atom_site_label_1
_geom_torsion_atom_site_label_2
_geom_torsion_atom_site_label_3
_geom_torsion_atom_site_label_4
_geom_torsion
C14 Fe1 P1 C5 -53.2(2)
C13 Fe1 P1 C5 172.78(11)
C4 Fe1 P1 C5 33.19(7)
C15 Fe1 P1 C5 -75.28(10)
C11 Fe1 P1 C5 -114.01(9)
C12 Fe1 P1 C5 -156.14(9)
C3 Fe1 P1 C5 75.12(7)
C2 Fe1 P1 C5 108.58(8)
C14 Fe1 P1 C2 -161.8(2)
C13 Fe1 P1 C2 64.21(11)
C4 Fe1 P1 C2 -75.38(7)
C15 Fe1 P1 C2 176.15(9)
C11 Fe1 P1 C2 137.42(8)
C12 Fe1 P1 C2 95.28(8)
C3 Fe1 P1 C2 -33.45(7)
C5 P1 C2 C3 1.84(11)
Fe1 P1 C2 C3 56.59(9)
C5 P1 C2 C21 176.91(12)
Fe1 P1 C2 C21 -128.33(13)
C5 P1 C2 Fe1 -54.75(6)
C3 C2 C21 C26 -135.80(15)
P1 C2 C21 C26 49.74(18)
Fe1 C2 C21 C26 -43.8(2)
C3 C2 C21 C22 48.2(2)
P1 C2 C21 C22 -126.24(14)
Fe1 C2 C21 C22 140.26(13)
C26 C21 C22 C23 -1.2(2)
C2 C21 C22 C23 174.97(15)
C21 C22 C23 C24 0.3(3)
C22 C23 C24 C25 0.8(3)
C23 C24 C25 C26 -1.1(2)
C24 C25 C26 C21 0.2(2)
C22 C21 C26 C25 0.9(2)
C2 C21 C26 C25 -175.13(14)
C21 C2 C3 C4 -175.94(13)
P1 C2 C3 C4 -1.06(15)
Fe1 C2 C3 C4 57.17(10)
C21 C2 C3 C31 6.0(2)
P1 C2 C3 C31 -179.15(12)
Fe1 C2 C3 C31 -120.92(14)
C21 C2 C3 Fe1 126.89(14)
P1 C2 C3 Fe1 -58.23(8)
C2 C3 C4 C5 -0.61(18)
C31 C3 C4 C5 177.50(14)
Fe1 C3 C4 C5 57.19(11)
C2 C3 C4 C41 179.07(14)
C31 C3 C4 C41 -2.8(2)
Fe1 C3 C4 C41 -123.13(16)
C2 C3 C4 Fe1 -57.80(10)
C31 C3 C4 Fe1 120.31(14)
C3 C4 C5 P1 2.07(17)
C41 C4 C5 P1 -177.61(13)
Fe1 C4 C5 P1 59.14(9)
C2 P1 C5 C4 -2.22(12)
Fe1 P1 C5 C4 -57.35(10)
C15 C11 C12 C13 0.32(19)
Fe1 C11 C12 C13 -59.37(11)
C15 C11 C12 Fe1 59.68(12)
C11 C12 C13 C14 -0.17(19)
Fe1 C12 C13 C14 -59.60(11)
C11 C12 C13 Fe1 59.43(12)
C12 C13 C14 C15 -0.03(19)
Fe1 C13 C14 C15 -59.84(12)
C12 C13 C14 Fe1 59.81(11)
C12 C11 C15 C14 -0.34(19)
Fe1 C11 C15 C14 59.27(12)
C12 C11 C15 Fe1 -59.60(12)
C13 C14 C15 C11 0.23(19)
Fe1 C14 C15 C11 -59.56(12)
C13 C14 C15 Fe1 59.79(11)
